data_2102761
loop_
_publ_author_name
'Cao, Guang'
'Afeworki, Mobae'
'Kennedy, Gordon J.'
'Strohmaier, Karl G.'
'Dorset, Douglas L.'

_publ_contact_author_address
; ExxonMobil Research & Engineering Co.
1545 Rt. 22 East, Annandale, NJ 08801
USA
;
_publ_contact_author_email d.l.dorset@exxonmobil.com
_publ_contact_author_fax 908-730-3314
_publ_contact_author_name 'Dorset, Douglas L.'
_publ_contact_author_phone 908-730-2251
_publ_section_title
;
 Structure of an aluminophosphate EMM-8: a multi-technique approach
;
_journal_coeditor_code WS5052
_journal_date_accepted 2006-09-29
_journal_date_recd_electronic 2006-07-27
_journal_issue 1
_journal_name_full 'Acta Crystallographica Section B'
_journal_page_first 56
_journal_page_last 62
_journal_paper_category FA
_journal_paper_doi 10.1107/S0108768106040109
_journal_volume 63
_journal_year 2007
_chemical_formula_moiety Al32P32O128
_chemical_formula_sum 'Al O4 P'
_chemical_formula_weight 121.95
_chemical_name_common EMM-8
_chemical_name_systematic ' aluminophosphate'
_space_group_IT_number 15
_symmetry_cell_setting monoclinic
_symmetry_space_group_name_Hall '-C 2yc'
_symmetry_space_group_name_H-M 'C 1 2/c 1'
_audit_creation_method 'from EXP file using GSAS2CIF'
_cell_angle_alpha 90.0
_cell_angle_beta 98.6174(18)
_cell_angle_gamma 90.0
_cell_formula_units_Z 32
_cell_length_a 22.5541(3)
_cell_length_b 13.7357(2)
_cell_length_c 14.0756(2)
_cell_volume 4311.34(11)
_computing_structure_refinement GSAS
_computing_structure_solution FOCUS
_diffrn_radiation_type synchrotron
_diffrn_radiation_wavelength 0.8678
_exptl_absorpt_correction_T_max 1.00000
_exptl_absorpt_correction_T_min 1.00000
_exptl_absorpt_process_details
;   GSAS Absorption/surface roughness correction: function number 0
 No correction is applied.
;
_exptl_crystal_density_diffrn 1.503
_refine_ls_goodness_of_fit_all 1.68
_refine_ls_matrix_type full
_refine_ls_number_parameters 17
_refine_ls_number_restraints 80
_refine_ls_shift/su_max 0.48
_refine_ls_shift/su_mean 0.08
_refine_ls_structure_factor_coef 'Rietveld parameters'
_reflns_number_total 2089
_cod_data_source_file ws5052.cif
_cod_data_source_block EMM8C2CK_publ
_cod_depositor_comments
;
The following automatic conversions were performed:
'_geom_bond_publ_flag' value 'N' changed to 'n' according to
'/home/saulius/struct/CIF-dictionaries/cif_core.dic' dictionary named
'cif_core.dic' version 2.4.1 from 2010-06-29 (74
times).

'_geom_angle_publ_flag' value 'N' changed to 'n' according to
'/home/saulius/struct/CIF-dictionaries/cif_core.dic' dictionary named
'cif_core.dic' version 2.4.1 from 2010-06-29 (64 times).

Automatic conversion script
Id: cif_fix_enum 1527 2010-12-29 10:47:43Z saulius 

The following automatic conversions were performed:

'_geom_bond_publ_flag' value 'N' changed to 'n' according to
/home/saulius/struct/CIF-dictionaries/cif_core.dic dictionary named
'cif_core.dic' version 2.4.1 from 2010-06-29 (74
times).

'_geom_angle_publ_flag' value 'N' changed to 'n' according
to /home/saulius/struct/CIF-dictionaries/cif_core.dic dictionary
named 'cif_core.dic' version 2.4.1 from 2010-06-29 (64 times).

Automatic conversion script
Id: cif_fix_values 1715 2011-07-08 13:25:40Z adriana 
;
_cod_original_cell_volume 4311.35(9)
_cod_original_sg_symbol_H-M 'C 2/c'
_cod_database_code 2102761
_cod_database_fobs_code 2102761

loop_
_symmetry_equiv_pos_site_id
_symmetry_equiv_pos_as_xyz
1 +x,+y,+z
2 -x,+y,-z+1/2
-1 -x,-y,-z
-2 +x,-y,+z+1/2
101 +x+1/2,+y+1/2,+z
102 -x+1/2,+y+1/2,-z+1/2
-101 -x+1/2,-y+1/2,-z
-102 +x+1/2,-y+1/2,+z+1/2

loop_
_atom_site_type_symbol
_atom_site_label
_atom_site_fract_x
_atom_site_fract_y
_atom_site_fract_z
_atom_site_U_iso_or_equiv
_atom_site_thermal_displace_type
_atom_site_occupancy
Al AL1 0.8376(10) 0.1106(18) 0.8027(16) 0.005 Uiso 1.0
Al AL2 0.1675(11) 0.7966(17) 0.9040(16) 0.005 Uiso 1.0
Al AL3 0.0694(12) 0.8894(19) 0.5081(15) 0.005 Uiso 1.0
Al AL4 0.2589(10) 0.8903(19) 0.5644(17) 0.005 Uiso 1.0
P P5 0.8319(9) 0.2038(15) 0.5959(14) 0.005 Uiso 1.0
P P6 0.9308(10) 0.1135(17) 0.9909(14) 0.005 Uiso 1.0
P P7 0.7399(9) 0.1095(17) 0.9384(15) 0.005 Uiso 1.0
P P8 0.1625(9) 0.8858(16) 0.6958(15) 0.005 Uiso 1.0
O O9 0.8387(16) 0.186(2) 0.7076(15) 0.007 Uiso 1.0
O O10 0.8953(13) 0.182(2) 0.567(2) 0.007 Uiso 1.0
O O11 0.7828(15) 0.122(3) 0.0408(19) 0.007 Uiso 1.0
O O12 0.8203(14) 0.3142(18) 0.574(3) 0.007 Uiso 1.0
O O13 0.9001(14) 0.129(3) 0.8808(18) 0.007 Uiso 1.0
O O14 0.7780(13) 0.128(2) 0.858(2) 0.007 Uiso 1.0
O O15 0.8346(8) -0.0078(17) 0.7612(11) 0.007 Uiso 1.0
O O16 0.9252(7) 0.0063(18) 0.0186(12) 0.007 Uiso 1.0
O O17 0.7129(7) 0.0032(17) 0.9366(12) 0.007 Uiso 1.0
O O18 -0.0023(11) 0.8483(11) 0.499(3) 0.007 Uiso 1.0
O O19 0.1600(16) 0.814(2) 0.7853(16) 0.007 Uiso 1.0
O O20 0.1009(13) 0.814(2) 0.943(2) 0.007 Uiso 1.0
O O21 0.2165(16) 0.869(3) 0.452(2) 0.007 Uiso 1.0
O O22 0.1825(14) 0.6796(18) 0.930(3) 0.007 Uiso 1.0
O O23 0.1056(14) 0.866(2) 0.6228(18) 0.007 Uiso 1.0
O O24 0.2181(13) 0.859(2) 0.645(2) 0.007 Uiso 1.0

loop_
_atom_type_symbol
_atom_type_scat_dispersion_real
_atom_type_scat_dispersion_imag
_atom_type_scat_source
Al 0.000 0.000 International_Tables_Vol_C
P 0.000 0.000 International_Tables_Vol_C
O 0.000 0.000 International_Tables_Vol_C

loop_
_geom_angle_atom_site_label_1
_geom_angle_atom_site_label_2
_geom_angle_atom_site_label_3
_geom_angle_site_symmetry_1
_geom_angle_site_symmetry_3
_geom_angle
_geom_angle_publ_flag
O9 AL1 O13 1_555 1_555 108.5007(12) n
O9 AL1 O14 1_555 1_555 112.5972(11) n
O9 AL1 O15 1_555 1_555 108.4041(10) n
O13 AL1 O14 1_555 1_555 109.3773(12) n
O13 AL1 O15 1_555 1_555 110.6048(4) n
O14 AL1 O15 1_555 1_555 107.3592(4) n
O11 AL2 O19 -1_666 1_555 109.2346(12) n
O11 AL2 O20 -1_666 1_555 108.7396(9) n
O11 AL2 O22 -1_666 1_555 115.7936(11) n
O19 AL2 O20 1_555 1_555 110.1859(16) n
O19 AL2 O22 1_555 1_555 109.8635(3) n
O20 AL2 O22 1_555 1_555 102.8065(4) n
O10 AL3 O16 -1_666 2_665 111.0044(9) n
O10 AL3 O18 -1_666 1_555 106.5996(12) n
O10 AL3 O23 -1_666 1_555 105.5314(10) n
O16 AL3 O18 2_665 1_555 114.0046(5) n
O16 AL3 O23 2_665 1_555 110.6829(3) n
O18 AL3 O23 1_555 1_555 108.5903(15) n
O12 AL4 O17 101_455 2_666 105.1147(10) n
O12 AL4 O21 101_455 1_555 107.1422(13) n
O12 AL4 O24 101_455 1_555 108.3161(11) n
O17 AL4 O21 2_666 1_555 107.7925(5) n
O17 AL4 O24 2_666 1_555 120.5493(4) n
O21 AL4 O24 1_555 1_555 107.2627(12) n
O9 P5 O10 1_555 1_555 105.8733(16) n
O9 P5 O12 1_555 1_555 109.3106(3) n
O9 P5 O21 1_555 -1_666 107.0330(13) n
O10 P5 O12 1_555 1_555 105.2852(4) n
O10 P5 O21 1_555 -1_666 111.9045(9) n
O12 P5 O21 1_555 -1_666 116.9170(10) n
O13 P6 O16 1_555 1_556 109.2938(3) n
O13 P6 O18 1_555 -2_666 107.0617(16) n
O13 P6 O20 1_555 -1_667 108.0074(10) n
O16 P6 O18 1_556 -2_666 114.3336(6) n
O16 P6 O20 1_556 -1_667 113.1191(10) n
O18 P6 O20 -2_666 -1_667 104.6514(11) n
O11 P7 O14 1_556 1_555 108.2686(12) n
O11 P7 O17 1_556 1_555 107.0073(5) n
O11 P7 O22 1_556 101_545 111.6363(12) n
O14 P7 O17 1_555 1_555 113.3232(4) n
O14 P7 O22 1_555 101_545 112.1301(11) n
O17 P7 O22 1_555 101_545 104.3808(10) n
O15 P8 O19 2_666 1_555 105.8201(11) n
O15 P8 O23 2_666 1_555 113.6867(4) n
O15 P8 O24 2_666 1_555 113.7307(5) n
O19 P8 O23 1_555 1_555 106.7648(12) n
O19 P8 O24 1_555 1_555 109.4214(12) n
O23 P8 O24 1_555 1_555 107.1595(12) n
AL1 O9 P5 1_555 1_555 150.2936(4) n
AL3 O10 P5 -1_666 1_555 141.9669(8) n
AL2 O11 P7 -1_666 1_554 138.5999(7) n
AL4 O12 P5 101_545 1_555 135.4755(5) n
AL1 O13 P6 1_555 1_555 144.1720(10) n
AL1 O14 P7 1_555 1_555 153.3652(6) n
AL1 O15 P8 1_555 2_646 138.1336(9) n
AL3 O16 P6 2_645 1_554 149.4586(6) n
AL4 O17 P7 2_646 1_555 135.1563(8) n
AL3 O18 P6 1_555 -2_465 141.2474(8) n
AL2 O19 P8 1_555 1_555 149.2413(4) n
AL2 O20 P6 1_555 -1_667 140.1795(7) n
AL4 O21 P5 1_555 -1_666 138.9882(8) n
AL2 O22 P7 1_555 101_455 136.7946(5) n
AL3 O23 P8 1_555 1_555 144.9080(9) n
AL4 O24 P8 1_555 1_555 145.5869(7) n

loop_
_geom_bond_atom_site_label_1
_geom_bond_atom_site_label_2
_geom_bond_site_symmetry_2
_geom_bond_distance
_geom_bond_publ_flag
AL1 O9 1_555 1.69748(2) n
AL1 O13 1_555 1.67072(3) n
AL1 O14 1_555 1.66825(3) n
AL1 O15 1_555 1.72556(2) n
AL2 P7 101_455 3.04470(3) n
AL2 O11 -1_666 1.68475(2) n
AL2 O19 1_555 1.66990(3) n
AL2 O20 1_555 1.69209(3) n
AL2 O22 1_555 1.67176(2) n
AL3 P6 2_666 3.07826(4) n
AL3 O10 -1_666 1.72302(2) n
AL3 O16 2_665 1.65749(2) n
AL3 O18 1_555 1.69866(2) n
AL3 O23 1_555 1.72822(3) n
AL4 P5 101_455 3.04110(3) n
AL4 P7 2_666 3.01128(4) n
AL4 P8 1_555 3.05931(5) n
AL4 O12 101_455 1.72355(2) n
AL4 O17 2_666 1.67675(2) n
AL4 O21 1_555 1.74612(4) n
AL4 O24 1_555 1.62512(3) n
P5 AL4 101_545 3.04110(3) n
P5 O9 1_555 1.57613(3) n
P5 O10 1_555 1.57422(2) n
P5 O12 1_555 1.56183(2) n
P5 O21 -1_666 1.55519(2) n
P6 AL3 2_646 3.07826(4) n
P6 O13 1_555 1.61288(3) n
P6 O16 1_556 1.53325(2) n
P6 O18 -2_665 1.58590(2) n
P6 O20 -1_667 1.60495(2) n
P7 AL2 101_545 3.04470(3) n
P7 AL4 2_646 3.01128(4) n
P7 O11 1_556 1.61945(3) n
P7 O14 1_555 1.54461(3) n
P7 O17 1_555 1.58056(2) n
P7 O22 101_545 1.60284(2) n
P8 AL4 1_555 3.05931(5) n
P8 O15 2_666 1.58073(2) n
P8 O19 1_555 1.61015(2) n
P8 O23 1_555 1.54327(3) n
P8 O24 1_555 1.57749(2) n
O9 AL1 1_555 1.69748(2) n
O9 P5 1_555 1.57613(3) n
O10 AL3 -1_666 1.72302(2) n
O10 P5 1_555 1.57422(2) n
O11 AL2 -1_666 1.68475(2) n
O11 P7 1_554 1.61945(3) n
O12 AL4 101_545 1.72355(2) n
O12 P5 1_555 1.56183(2) n
O13 AL1 1_555 1.67072(3) n
O13 P6 1_555 1.61288(3) n
O14 AL1 1_555 1.66825(3) n
O14 P7 1_555 1.54461(3) n
O15 AL1 1_555 1.72556(2) n
O15 P8 2_646 1.58073(2) n
O16 AL3 2_645 1.65749(2) n
O16 P6 1_554 1.53325(2) n
O17 AL4 2_646 1.67675(2) n
O17 P7 1_555 1.58056(2) n
O18 AL3 1_555 1.69866(2) n
O18 P6 -2_464 1.58590(2) n
O19 AL2 1_555 1.66990(3) n
O19 P8 1_555 1.61015(2) n
O20 AL2 1_555 1.69209(3) n
O20 P6 -1_667 1.60495(2) n
O21 AL4 1_555 1.74612(4) n
O21 P5 -1_666 1.55519(2) n
O22 AL2 1_555 1.67176(2) n
O22 P7 101_455 1.60284(2) n
O23 AL3 1_555 1.72822(3) n
O23 P8 1_555 1.54327(3) n
O24 AL4 1_555 1.62512(3) n
O24 P8 1_555 1.57749(2) n
